data_7037133
loop_
_publ_author_name
'Tazelaar, Cornelis G. J.'
'Nicolas, Emmanuel'
'van Dijk, Tom'
'Broere, Dani\"el L J'
'Cardol, Mitchel'
'Lutz, Martin'
'Gudat, Dietrich'
'Slootweg, J. Chris'
'Lammertsma, Koop'

_publ_section_title
;
 Tris(pyrazolyl)phosphines with copper(i): from monomers to polymers.
;
_journal_issue 5
_journal_name_full 'Dalton transactions (Cambridge, England : 2003)'
_journal_page_first 2237
_journal_page_last 2249
_journal_paper_doi 10.1039/c5dt03994k
_journal_volume 45
_journal_year 2016
_chemical_formula_moiety 'C9 H9 Cu N6 P, F6 P, 3(C2 H4 Cl2)'
_chemical_formula_sum 'C15 H21 Cl6 Cu F6 N6 P2'
_chemical_formula_weight 737.56
_space_group_crystal_system trigonal
_space_group_IT_number 159
_space_group_name_Hall 'P 3 -2c'
_space_group_name_H-M_alt 'P 3 1 c'
_symmetry_space_group_name_Hall 'P 3 -2c'
_symmetry_space_group_name_H-M 'P 3 1 c'
_atom_sites_solution_hydrogens geom
_atom_sites_solution_primary heavy
_atom_sites_solution_secondary difmap
_audit_creation_method SHELXL-2014/7
_audit_update_record
;
2015-09-24 deposited with the CCDC.
2015-11-05 downloaded from the CCDC.
;
_cell_angle_alpha 90
_cell_angle_beta 90
_cell_angle_gamma 120
_cell_formula_units_Z 6
_cell_length_a 21.2337(5)
_cell_length_b 21.2337(5)
_cell_length_c 10.6155(4)
_cell_measurement_reflns_used 33993
_cell_measurement_temperature 150(2)
_cell_measurement_theta_max 27.48
_cell_measurement_theta_min 1.92
_cell_volume 4145.0(2)
_computing_cell_refinement Peakref
_computing_data_collection Apex2
_computing_data_reduction 'Eval15, SADABS-2012/1'
_computing_structure_refinement 'SHELXL-2014/7 (Sheldrick, 2014)'
_computing_structure_solution SHELXT
_diffrn_ambient_temperature 150(2)
_diffrn_measured_fraction_theta_full 1.000
_diffrn_measured_fraction_theta_max 1.000
_diffrn_measurement_device_type 'Bruker Kappa ApexII'
_diffrn_measurement_method '\f and \w scans'
_diffrn_radiation_type MoK\a
_diffrn_radiation_wavelength 0.71073
_diffrn_reflns_av_R_equivalents 0.0476
_diffrn_reflns_av_unetI/netI 0.0370
_diffrn_reflns_laue_measured_fraction_full 1.000
_diffrn_reflns_laue_measured_fraction_max 1.000
_diffrn_reflns_limit_h_max 23
_diffrn_reflns_limit_h_min -25
_diffrn_reflns_limit_k_max 27
_diffrn_reflns_limit_k_min -26
_diffrn_reflns_limit_l_max 13
_diffrn_reflns_limit_l_min -13
_diffrn_reflns_number 46288
_diffrn_reflns_point_group_measured_fraction_full 1.000
_diffrn_reflns_point_group_measured_fraction_max 1.000
_diffrn_reflns_theta_full 25.242
_diffrn_reflns_theta_max 27.479
_diffrn_reflns_theta_min 1.918
_diffrn_source 'sealed tube'
_exptl_absorpt_coefficient_mu 1.546
_exptl_absorpt_correction_T_max 0.9445
_exptl_absorpt_correction_T_min 0.6110
_exptl_absorpt_correction_type numerical
_exptl_absorpt_process_details SADABS-2012/1
_exptl_crystal_colour colourless
_exptl_crystal_density_diffrn 1.773
_exptl_crystal_description needle
_exptl_crystal_F_000 2208
_exptl_crystal_size_max 0.40
_exptl_crystal_size_mid 0.13
_exptl_crystal_size_min 0.06
_refine_diff_density_max 2.356
_refine_diff_density_min -0.571
_refine_diff_density_rms 0.087
_refine_ls_abs_structure_details
;
 Refined as an inversion twin.
;
_refine_ls_abs_structure_Flack 0.03(2)
_refine_ls_extinction_method none
_refine_ls_goodness_of_fit_ref 1.030
_refine_ls_hydrogen_treatment constr
_refine_ls_matrix_type full
_refine_ls_number_parameters 394
_refine_ls_number_reflns 6330
_refine_ls_number_restraints 208
_refine_ls_restrained_S_all 1.027
_refine_ls_R_factor_all 0.0627
_refine_ls_R_factor_gt 0.0462
_refine_ls_shift/su_max 0.000
_refine_ls_shift/su_mean 0.000
_refine_ls_structure_factor_coef Fsqd
_refine_ls_weighting_details 'w=1/[\s^2^(Fo^2^)+(0.0617P)^2^+4.1725P] where P=(Fo^2^+2Fc^2^)/3'
_refine_ls_weighting_scheme calc
_refine_ls_wR_factor_gt 0.1100
_refine_ls_wR_factor_ref 0.1176
_reflns_Friedel_coverage 0.993
_reflns_friedel_fraction_full 1.000
_reflns_friedel_fraction_max 1.000
_reflns_number_gt 5148
_reflns_number_total 6330
_reflns_threshold_expression 'I > 2\s(I)'
_cod_data_source_file c5dt03994k2.cif
_cod_data_source_block l0684a
_cod_depositor_comments 'Adding full bibliography for 7037130--7037135.cif.'
_cod_original_cell_volume 4145.0(3)
_cod_database_code 7037133
_shelx_shelxl_version_number 2014/7
_shelx_space_group_comment
;
The symmetry employed for this shelxl refinement is uniquely defined
by the following loop, which should always be used as a source of
symmetry information in preference to the above space-group names.
They are only intended as comments.
;

loop_
_space_group_symop_operation_xyz
'x, y, z'
'-y, x-y, z'
'-x+y, -x, z'
'y, x, z+1/2'
'-x, -x+y, z+1/2'
'x-y, -y, z+1/2'

loop_
_atom_site_label
_atom_site_type_symbol
_atom_site_fract_x
_atom_site_fract_y
_atom_site_fract_z
_atom_site_U_iso_or_equiv
_atom_site_adp_type
_atom_site_occupancy
_atom_site_site_symmetry_order
_atom_site_calc_flag
_atom_site_refinement_flags_posn
_atom_site_refinement_flags_adp
_atom_site_refinement_flags_occupancy
_atom_site_disorder_assembly
_atom_site_disorder_group
Cu1A Cu 0.6667 0.3333 0.74942(17) 0.0199(5) Uani 0.647(4) 3 d DS T P A 1
P1A P 0.6667 0.3333 0.4484(4) 0.0191(9) Uani 0.647(4) 3 d DS T P A 1
N11A N 0.6131(5) 0.2403(4) 0.6474(8) 0.0214(19) Uani 0.647(4) 1 d D . P A 1
N21A N 0.6168(5) 0.2509(4) 0.5197(8) 0.0205(18) Uani 0.647(4) 1 d D . P A 1
C11A C 0.5769(13) 0.1862(7) 0.4566(11) 0.030(3) Uani 0.647(4) 1 d D . P A 1
H11A H 0.5718 0.1800 0.3679 0.036 Uiso 0.647(4) 1 calc R U P A 1
C21A C 0.5469(7) 0.1334(5) 0.5427(11) 0.029(3) Uani 0.647(4) 1 d D . P A 1
H21A H 0.5159 0.0828 0.5289 0.034 Uiso 0.647(4) 1 calc R U P A 1
C31A C 0.5718(10) 0.1702(6) 0.6603(9) 0.026(3) Uani 0.647(4) 1 d D . P A 1
H31A H 0.5595 0.1462 0.7395 0.031 Uiso 0.647(4) 1 calc R U P A 1
Cu2A Cu 0.6667 0.3333 0.25005(18) 0.0248(6) Uani 0.647(4) 3 d DS T P A 1
P2A P 0.6667 0.3333 -0.0540(3) 0.0183(9) Uani 0.647(4) 3 d DS T P A 1
N12A N 0.5746(4) 0.2797(5) 0.1448(8) 0.024(2) Uani 0.647(4) 1 d D . P A 1
N22A N 0.5839(4) 0.2846(5) 0.0160(8) 0.025(2) Uani 0.647(4) 1 d D . P A 1
C12A C 0.5187(7) 0.2451(11) -0.0452(10) 0.030(4) Uani 0.647(4) 1 d D . P A 1
H12A H 0.5115 0.2405 -0.1338 0.036 Uiso 0.647(4) 1 calc R U P A 1
C22A C 0.4671(5) 0.2140(7) 0.0436(11) 0.028(3) Uani 0.647(4) 1 d D . P A 1
H22A H 0.4162 0.1836 0.0311 0.033 Uiso 0.647(4) 1 calc R U P A 1
C32A C 0.5047(6) 0.2366(10) 0.1600(9) 0.022(3) Uani 0.647(4) 1 d D . P A 1
H32A H 0.4818 0.2219 0.2399 0.027 Uiso 0.647(4) 1 calc R U P A 1
Cu1B Cu 0.6667 0.3333 -0.1275(5) 0.0317(12) Uiso 0.353(4) 3 d DS . P A 2
P1B P 0.6667 0.3333 0.1761(8) 0.0235(17) Uiso 0.353(4) 3 d DS . P A 2
N11B N 0.5739(6) 0.2816(12) -0.0215(12) 0.027(6) Uiso 0.353(4) 1 d D . P A 2
N21B N 0.5840(6) 0.2850(11) 0.1067(13) 0.025(5) Uiso 0.353(4) 1 d D . P A 2
C11B C 0.5188(9) 0.251(3) 0.1697(19) 0.043(11) Uiso 0.353(4) 1 d D . P A 2
H11B H 0.5122 0.2509 0.2583 0.052 Uiso 0.353(4) 1 calc R U P A 2
C21B C 0.4663(8) 0.2195(14) 0.0837(18) 0.030(7) Uiso 0.353(4) 1 d D . P A 2
H21B H 0.4155 0.1900 0.0976 0.036 Uiso 0.353(4) 1 calc R U P A 2
C31B C 0.5039(8) 0.240(2) -0.0340(18) 0.032(9) Uiso 0.353(4) 1 d D . P A 2
H31B H 0.4803 0.2242 -0.1133 0.038 Uiso 0.353(4) 1 calc R U P A 2
Cu2B Cu 0.6667 0.3333 0.3736(4) 0.0280(12) Uiso 0.353(4) 3 d DS . P A 2
P2B P 0.6667 0.3333 0.6769(8) 0.0275(18) Uiso 0.353(4) 3 d DS . P A 2
N12B N 0.6078(11) 0.2415(7) 0.4795(12) 0.026(5) Uiso 0.353(4) 1 d D . P A 2
N22B N 0.6169(12) 0.2513(6) 0.6071(12) 0.026(6) Uiso 0.353(4) 1 d D . P A 2
C12B C 0.582(3) 0.1864(9) 0.6712(18) 0.046(10) Uiso 0.353(4) 1 d D . P A 2
H12B H 0.5816 0.1801 0.7599 0.055 Uiso 0.353(4) 1 calc R U P A 2
C22B C 0.5483(12) 0.1341(8) 0.5856(16) 0.020(6) Uiso 0.353(4) 1 d D . P A 2
H22B H 0.5194 0.0832 0.5999 0.024 Uiso 0.353(4) 1 calc R U P A 2
C32B C 0.566(3) 0.1713(9) 0.4678(17) 0.029(8) Uiso 0.353(4) 1 d D . P A 2
H32B H 0.5482 0.1476 0.3891 0.035 Uiso 0.353(4) 1 calc R U P A 2
Cu3 Cu 0.0000 0.0000 0.57127(10) 0.0179(3) Uani 1 3 d DS T P . .
P3 P 0.0000 0.0000 0.2673(2) 0.0151(5) Uani 1 3 d DS T P . .
N13 N 0.0926(3) 0.0411(3) 0.4671(4) 0.0201(10) Uani 1 1 d D . . . .
N23 N 0.0826(2) 0.0358(3) 0.3383(4) 0.0181(9) Uani 1 1 d D . . . .
C13 C 0.1486(3) 0.0643(3) 0.2784(5) 0.0195(11) Uani 1 1 d D . . . .
H13 H 0.1561 0.0673 0.1898 0.023 Uiso 1 1 calc R U . . .
C23 C 0.2007(3) 0.0874(3) 0.3669(5) 0.0235(13) Uani 1 1 d D . . . .
H23 H 0.2517 0.1092 0.3543 0.028 Uiso 1 1 calc R U . . .
C33 C 0.1628(3) 0.0719(3) 0.4837(5) 0.0238(13) Uani 1 1 d D . . . .
H33 H 0.1858 0.0827 0.5639 0.029 Uiso 1 1 calc R U . . .
P4 P 0.40422(9) 0.22198(10) 0.51428(17) 0.0296(4) Uani 1 1 d . . . . .
F14 F 0.4372(3) 0.2169(4) 0.6443(5) 0.0735(17) Uani 1 1 d . . . . .
F24 F 0.4039(3) 0.1515(3) 0.4662(7) 0.0802(19) Uani 1 1 d . . . . .
F34 F 0.3708(3) 0.2264(3) 0.3811(5) 0.0674(16) Uani 1 1 d . . . . .
F44 F 0.4042(3) 0.2920(3) 0.5592(7) 0.083(2) Uani 1 1 d . . . . .
F54 F 0.4841(2) 0.2706(3) 0.4590(5) 0.0547(13) Uani 1 1 d . . . . .
F64 F 0.3238(2) 0.1738(3) 0.5677(4) 0.0552(13) Uani 1 1 d . . . . .
Cl15 Cl 0.42794(14) 0.45242(13) 0.3496(2) 0.0614(6) Uani 1 1 d . . . . .
Cl25 Cl 0.54830(11) 0.44847(14) 0.1376(2) 0.0614(6) Uani 1 1 d . . . . .
C15 C 0.4088(5) 0.3972(5) 0.2130(11) 0.066(3) Uani 1 1 d . . . . .
H15A H 0.3606 0.3531 0.2231 0.079 Uiso 1 1 calc R U . . .
H15B H 0.4062 0.4243 0.1392 0.079 Uiso 1 1 calc R U . . .
C25 C 0.4616(5) 0.3757(6) 0.1885(12) 0.075(3) Uani 1 1 d . . . . .
H25A H 0.4422 0.3374 0.1230 0.090 Uiso 1 1 calc R U . . .
H25B H 0.4687 0.3542 0.2662 0.090 Uiso 1 1 calc R U . . .
Cl16 Cl 0.21444(10) 0.28106(13) 0.60058(18) 0.0534(6) Uani 1 1 d . . . . .
Cl26 Cl 0.11120(10) 0.21325(10) 0.34427(19) 0.0412(4) Uani 1 1 d . . . . .
C16 C 0.2473(4) 0.2810(4) 0.4475(7) 0.0407(17) Uani 1 1 d . . . . .
H16A H 0.2982 0.3213 0.4403 0.049 Uiso 1 1 calc R U . . .
H16B H 0.2470 0.2347 0.4335 0.049 Uiso 1 1 calc R U . . .
C26 C 0.2016(4) 0.2898(4) 0.3482(7) 0.0405(17) Uani 1 1 d . . . . .
H26A H 0.2247 0.2954 0.2647 0.049 Uiso 1 1 calc R U . . .
H26B H 0.1994 0.3344 0.3655 0.049 Uiso 1 1 calc R U . . .
Cl17 Cl 0.58466(12) 0.63136(15) 0.3691(2) 0.0623(6) Uani 1 1 d D . . . .
Cl27 Cl 0.75909(11) 0.72184(11) 0.1009(2) 0.0491(5) Uani 1 1 d D . . . .
C17A C 0.6674(15) 0.6907(14) 0.285(3) 0.080(11) Uani 0.40(3) 1 d D U P B 3
H17A H 0.6699 0.7378 0.2694 0.096 Uiso 0.40(3) 1 calc R U P B 3
H17B H 0.7097 0.7000 0.3373 0.096 Uiso 0.40(3) 1 calc R U P B 3
C27A C 0.6719(10) 0.6623(15) 0.173(2) 0.065(9) Uani 0.40(3) 1 d D U P B 3
H27A H 0.6324 0.6569 0.1161 0.078 Uiso 0.40(3) 1 calc R U P B 3
H27B H 0.6663 0.6136 0.1860 0.078 Uiso 0.40(3) 1 calc R U P B 3
C17B C 0.6673(10) 0.6527(14) 0.286(2) 0.080(8) Uani 0.60(3) 1 d D U P B 4
H17C H 0.7089 0.6736 0.3448 0.096 Uiso 0.60(3) 1 calc R U P B 4
H17D H 0.6629 0.6078 0.2491 0.096 Uiso 0.60(3) 1 calc R U P B 4
C27B C 0.6792(11) 0.7012(13) 0.192(2) 0.079(7) Uani 0.60(3) 1 d D U P B 4
H27C H 0.6853 0.7466 0.2299 0.094 Uiso 0.60(3) 1 calc R U P B 4
H27D H 0.6363 0.6810 0.1361 0.094 Uiso 0.60(3) 1 calc R U P B 4

loop_
_atom_site_aniso_label
_atom_site_aniso_U_11
_atom_site_aniso_U_22
_atom_site_aniso_U_33
_atom_site_aniso_U_23
_atom_site_aniso_U_13
_atom_site_aniso_U_12
Cu1A 0.0261(7) 0.0261(7) 0.0074(10) 0.000 0.000 0.0131(4)
P1A 0.0265(14) 0.0265(14) 0.0043(19) 0.000 0.000 0.0133(7)
N11A 0.023(5) 0.017(4) 0.023(5) 0.000(4) 0.004(4) 0.010(4)
N21A 0.020(4) 0.021(4) 0.019(5) -0.007(3) -0.004(4) 0.009(3)
C11A 0.026(10) 0.033(7) 0.035(7) -0.012(5) -0.006(6) 0.017(7)
C21A 0.038(7) 0.016(5) 0.028(7) -0.007(4) 0.001(5) 0.011(5)
C31A 0.028(8) 0.017(5) 0.028(6) 0.011(5) 0.013(5) 0.008(6)
Cu2A 0.0328(8) 0.0328(8) 0.0088(11) 0.000 0.000 0.0164(4)
P2A 0.0255(14) 0.0255(14) 0.0038(19) 0.000 0.000 0.0127(7)
N12A 0.027(5) 0.034(5) 0.014(4) 0.000(4) 0.004(4) 0.018(4)
N22A 0.028(5) 0.033(5) 0.016(5) 0.003(4) -0.004(4) 0.016(4)
C12A 0.022(6) 0.037(9) 0.031(7) -0.007(5) 0.001(5) 0.016(7)
C22A 0.021(6) 0.029(6) 0.027(7) -0.008(5) 0.002(4) 0.008(4)
C32A 0.025(5) 0.025(8) 0.022(5) 0.006(4) 0.011(4) 0.015(6)
Cu3 0.0224(4) 0.0224(4) 0.0089(5) 0.000 0.000 0.01122(18)
P3 0.0172(7) 0.0172(7) 0.0108(11) 0.000 0.000 0.0086(4)
N13 0.021(3) 0.025(3) 0.016(2) 0.0024(19) -0.0019(18) 0.013(2)
N23 0.015(2) 0.018(2) 0.020(2) 0.0014(18) -0.0013(19) 0.008(2)
C13 0.022(3) 0.015(3) 0.018(3) 0.000(2) 0.003(2) 0.007(2)
C23 0.018(3) 0.029(3) 0.021(3) -0.006(2) 0.003(2) 0.010(3)
C33 0.024(3) 0.028(3) 0.023(3) -0.001(2) -0.005(2) 0.015(3)
P4 0.0179(8) 0.0315(9) 0.0355(9) -0.0052(7) -0.0016(7) 0.0096(7)
F14 0.050(3) 0.102(5) 0.053(3) 0.004(3) -0.027(2) 0.026(3)
F24 0.066(4) 0.044(3) 0.130(5) -0.021(3) 0.007(3) 0.027(3)
F34 0.035(3) 0.093(4) 0.046(3) 0.019(3) -0.001(2) 0.011(3)
F44 0.075(4) 0.056(3) 0.131(6) -0.030(3) 0.003(4) 0.042(3)
F54 0.020(2) 0.054(3) 0.072(3) -0.005(2) 0.006(2) 0.005(2)
F64 0.024(2) 0.074(4) 0.042(2) 0.004(2) 0.0063(18) 0.006(2)
Cl15 0.0700(15) 0.0436(12) 0.0577(13) -0.0084(9) -0.0047(11) 0.0186(11)
Cl25 0.0323(10) 0.0789(16) 0.0635(13) 0.0236(12) 0.0014(9) 0.0207(11)
C15 0.049(5) 0.054(6) 0.078(7) -0.026(5) -0.005(5) 0.013(5)
C25 0.052(6) 0.054(6) 0.111(9) -0.009(6) 0.004(6) 0.020(5)
Cl16 0.0321(10) 0.0808(15) 0.0318(9) 0.0049(9) 0.0006(8) 0.0164(10)
Cl26 0.0280(9) 0.0401(10) 0.0444(10) -0.0064(8) -0.0036(7) 0.0085(8)
C16 0.025(4) 0.044(4) 0.044(4) -0.007(3) 0.008(3) 0.010(3)
C26 0.035(4) 0.040(4) 0.032(4) 0.005(3) 0.003(3) 0.008(3)
Cl17 0.0367(11) 0.0750(16) 0.0572(13) -0.0029(11) 0.0056(9) 0.0144(11)
Cl27 0.0372(10) 0.0460(11) 0.0522(11) -0.0035(9) 0.0042(9) 0.0119(9)
C17A 0.086(15) 0.078(15) 0.068(14) -0.024(11) 0.026(10) 0.036(11)
C27A 0.056(12) 0.061(14) 0.056(12) -0.016(10) -0.001(9) 0.014(9)
C17B 0.083(11) 0.095(13) 0.091(13) 0.020(9) 0.004(8) 0.066(10)
C27B 0.076(11) 0.071(11) 0.094(13) 0.021(10) 0.022(9) 0.041(9)

loop_
_atom_type_symbol
_atom_type_description
_atom_type_scat_dispersion_real
_atom_type_scat_dispersion_imag
_atom_type_scat_source
C C 0.0033 0.0016 'International Tables Vol C Tables 4.2.6.8 and 6.1.1.4'
H H 0.0000 0.0000 'International Tables Vol C Tables 4.2.6.8 and 6.1.1.4'
Cl Cl 0.1484 0.1585 'International Tables Vol C Tables 4.2.6.8 and 6.1.1.4'
Cu Cu 0.3201 1.2651 'International Tables Vol C Tables 4.2.6.8 and 6.1.1.4'
F F 0.0171 0.0103 'International Tables Vol C Tables 4.2.6.8 and 6.1.1.4'
N N 0.0061 0.0033 'International Tables Vol C Tables 4.2.6.8 and 6.1.1.4'
P P 0.1023 0.0942 'International Tables Vol C Tables 4.2.6.8 and 6.1.1.4'

loop_
_diffrn_orient_matrix_type
_diffrn_orient_matrix_UB_11
_diffrn_orient_matrix_UB_12
_diffrn_orient_matrix_UB_13
_diffrn_orient_matrix_UB_21
_diffrn_orient_matrix_UB_22
_diffrn_orient_matrix_UB_23
_diffrn_orient_matrix_UB_31
_diffrn_orient_matrix_UB_32
_diffrn_orient_matrix_UB_33
'Nonius RMAT' 0.0011498 -0.0030083 -0.0939032 0.0443593 0.0493876 -0.0025240 0.0314298 -0.0225547 0.0069977

loop_
_geom_angle_atom_site_label_1
_geom_angle_atom_site_label_2
_geom_angle_atom_site_label_3
_geom_angle
_geom_angle_site_symmetry_1
_geom_angle_site_symmetry_3
N11A Cu1A N11A 94.2(4) 2_655 .
N11A Cu1A N11A 94.2(4) 2_655 3_665
N11A Cu1A N11A 94.2(4) . 3_665
N11A Cu1A P2A 122.2(3) 2_655 1_556
N11A Cu1A P2A 122.2(3) . 1_556
N11A Cu1A P2A 122.2(3) 3_665 1_556
N21A P1A N21A 101.8(4) . 2_655
N21A P1A N21A 101.8(4) . 3_665
N21A P1A N21A 101.8(4) 2_655 3_665
N21A P1A Cu2A 116.3(3) . .
N21A P1A Cu2A 116.3(3) 2_655 .
N21A P1A Cu2A 116.3(3) 3_665 .
C31A N11A N21A 104.0(7) . .
C31A N11A Cu1A 141.7(8) . .
N21A N11A Cu1A 114.1(6) . .
N11A N21A C11A 111.1(8) . .
N11A N21A P1A 124.3(6) . .
C11A N21A P1A 124.5(8) . .
C21A C11A N21A 107.6(9) . .
C21A C11A H11A 126.2 . .
N21A C11A H11A 126.2 . .
C11A C21A C31A 104.4(7) . .
C11A C21A H21A 127.8 . .
C31A C21A H21A 127.8 . .
N11A C31A C21A 112.8(8) . .
N11A C31A H31A 123.6 . .
C21A C31A H31A 123.6 . .
N12A Cu2A N12A 92.7(4) 3_665 .
N12A Cu2A N12A 92.7(4) 3_665 2_655
N12A Cu2A N12A 92.7(4) . 2_655
N12A Cu2A P1A 123.3(3) 3_665 .
N12A Cu2A P1A 123.3(3) . .
N12A Cu2A P1A 123.3(3) 2_655 .
N22A P2A N22A 102.4(4) . 2_655
N22A P2A N22A 102.4(4) . 3_665
N22A P2A N22A 102.4(4) 2_655 3_665
N22A P2A Cu1A 115.9(3) . 1_554
N22A P2A Cu1A 115.9(3) 2_655 1_554
N22A P2A Cu1A 115.9(3) 3_665 1_554
C32A N12A N22A 104.1(7) . .
C32A N12A Cu2A 139.5(8) . .
N22A N12A Cu2A 116.2(6) . .
C12A N22A N12A 111.2(8) . .
C12A N22A P2A 125.8(8) . .
N12A N22A P2A 122.9(7) . .
C22A C12A N22A 107.1(8) . .
C22A C12A H12A 126.4 . .
N22A C12A H12A 126.4 . .
C12A C22A C32A 105.2(7) . .
C12A C22A H22A 127.4 . .
C32A C22A H22A 127.4 . .
N12A C32A C22A 112.3(8) . .
N12A C32A H32A 123.8 . .
C22A C32A H32A 123.8 . .
N11B Cu1B N11B 92.7(5) 2_655 3_665
N11B Cu1B N11B 92.7(5) 2_655 .
N11B Cu1B N11B 92.7(5) 3_665 .
N11B Cu1B P2B 123.4(4) 2_655 1_554
N11B Cu1B P2B 123.4(4) 3_665 1_554
N11B Cu1B P2B 123.4(4) . 1_554
N21B P1B N21B 102.5(6) . 2_655
N21B P1B N21B 102.5(6) . 3_665
N21B P1B N21B 102.5(6) 2_655 3_665
N21B P1B Cu2B 115.7(5) . .
N21B P1B Cu2B 115.7(5) 2_655 .
N21B P1B Cu2B 115.7(5) 3_665 .
C31B N11B N21B 103.4(11) . .
C31B N11B Cu1B 140.7(11) . .
N21B N11B Cu1B 115.7(9) . .
C11B N21B N11B 111.4(11) . .
C11B N21B P1B 124.9(12) . .
N11B N21B P1B 123.3(10) . .
C21B C11B N21B 107.5(12) . .
C21B C11B H11B 126.3 . .
N21B C11B H11B 126.3 . .
C11B C21B C31B 104.2(11) . .
C11B C21B H21B 127.9 . .
C31B C21B H21B 127.9 . .
N11B C31B C21B 113.1(12) . .
N11B C31B H31B 123.5 . .
C21B C31B H31B 123.5 . .
N12B Cu2B N12B 92.8(5) 2_655 3_665
N12B Cu2B N12B 92.8(5) 2_655 .
N12B Cu2B N12B 92.8(5) 3_665 .
N12B Cu2B P1B 123.3(4) 2_655 .
N12B Cu2B P1B 123.3(4) 3_665 .
N12B Cu2B P1B 123.3(4) . .
N22B P2B N22B 102.2(6) . 2_655
N22B P2B N22B 102.2(6) . 3_665
N22B P2B N22B 102.2(6) 2_655 3_665
N22B P2B Cu1B 116.0(5) . 1_556
N22B P2B Cu1B 116.0(5) 2_655 1_556
N22B P2B Cu1B 116.0(5) 3_665 1_556
C32B N12B N22B 103.4(10) . .
C32B N12B Cu2B 141.2(11) . .
N22B N12B Cu2B 115.2(9) . .
N12B N22B C12B 111.9(11) . .
N12B N22B P2B 123.9(10) . .
C12B N22B P2B 124.1(11) . .
C22B C12B N22B 107.1(12) . .
C22B C12B H12B 126.5 . .
N22B C12B H12B 126.5 . .
C12B C22B C32B 104.6(11) . .
C12B C22B H22B 127.7 . .
C32B C22B H22B 127.7 . .
N12B C32B C22B 112.9(12) . .
N12B C32B H32B 123.5 . .
C22B C32B H32B 123.5 . .
N13 Cu3 N13 93.22(17) 2 .
N13 Cu3 N13 93.22(17) 2 3
N13 Cu3 N13 93.22(17) . 3
N13 Cu3 P3 122.95(12) 2 4
N13 Cu3 P3 122.95(12) . 4
N13 Cu3 P3 122.95(12) 3 4
N23 P3 N23 101.8(2) 3 2
N23 P3 N23 101.9(2) 3 .
N23 P3 N23 101.8(2) 2 .
N23 P3 Cu3 116.31(16) 3 4_554
N23 P3 Cu3 116.31(16) 2 4_554
N23 P3 Cu3 116.31(16) . 4_554
C33 N13 N23 105.4(4) . .
C33 N13 Cu3 139.3(4) . .
N23 N13 Cu3 115.3(3) . .
C13 N23 N13 110.0(4) . .
C13 N23 P3 126.1(4) . .
N13 N23 P3 123.9(4) . .
C23 C13 N23 108.0(5) . .
C23 C13 H13 126.0 . .
N23 C13 H13 126.0 . .
C13 C23 C33 104.9(5) . .
C13 C23 H23 127.5 . .
C33 C23 H23 127.5 . .
N13 C33 C23 111.7(5) . .
N13 C33 H33 124.2 . .
C23 C33 H33 124.2 . .
F44 P4 F14 90.5(4) . .
F44 P4 F24 178.9(4) . .
F14 P4 F24 90.6(4) . .
F44 P4 F64 89.6(3) . .
F14 P4 F64 90.8(3) . .
F24 P4 F64 90.6(3) . .
F44 P4 F54 90.1(3) . .
F14 P4 F54 90.1(3) . .
F24 P4 F54 89.7(3) . .
F64 P4 F54 179.1(3) . .
F44 P4 F34 90.1(4) . .
F14 P4 F34 179.3(4) . .
F24 P4 F34 88.8(4) . .
F64 P4 F34 89.3(3) . .
F54 P4 F34 89.8(3) . .
C25 C15 Cl15 113.7(8) . .
C25 C15 H15A 108.8 . .
Cl15 C15 H15A 108.8 . .
C25 C15 H15B 108.8 . .
Cl15 C15 H15B 108.8 . .
H15A C15 H15B 107.7 . .
C15 C25 Cl25 114.2(8) . .
C15 C25 H25A 108.7 . .
Cl25 C25 H25A 108.7 . .
C15 C25 H25B 108.7 . .
Cl25 C25 H25B 108.7 . .
H25A C25 H25B 107.6 . .
C26 C16 Cl16 111.4(5) . .
C26 C16 H16A 109.4 . .
Cl16 C16 H16A 109.4 . .
C26 C16 H16B 109.4 . .
Cl16 C16 H16B 109.4 . .
H16A C16 H16B 108.0 . .
C16 C26 Cl26 111.6(5) . .
C16 C26 H26A 109.3 . .
Cl26 C26 H26A 109.3 . .
C16 C26 H26B 109.3 . .
Cl26 C26 H26B 109.3 . .
H26A C26 H26B 108.0 . .
C27A C17A Cl17 112.7(15) . .
C27A C17A H17A 109.1 . .
Cl17 C17A H17A 109.1 . .
C27A C17A H17B 109.1 . .
Cl17 C17A H17B 109.1 . .
H17A C17A H17B 107.8 . .
C17A C27A Cl27 109.5(13) . .
C17A C27A H27A 109.8 . .
Cl27 C27A H27A 109.8 . .
C17A C27A H27B 109.8 . .
Cl27 C27A H27B 109.8 . .
H27A C27A H27B 108.2 . .
C27B C17B Cl17 109.7(12) . .
C27B C17B H17C 109.7 . .
Cl17 C17B H17C 109.7 . .
C27B C17B H17D 109.7 . .
Cl17 C17B H17D 109.7 . .
H17C C17B H17D 108.2 . .
C17B C27B Cl27 111.8(12) . .
C17B C27B H27C 109.2 . .
Cl27 C27B H27C 109.2 . .
C17B C27B H27D 109.2 . .
Cl27 C27B H27D 109.2 . .
H27C C27B H27D 107.9 . .

loop_
_geom_bond_atom_site_label_1
_geom_bond_atom_site_label_2
_geom_bond_distance
_geom_bond_site_symmetry_2
Cu1A N11A 2.031(7) 2_655
Cu1A N11A 2.031(7) .
Cu1A N11A 2.031(7) 3_665
Cu1A P2A 2.087(4) 1_556
P1A N21A 1.703(7) .
P1A N21A 1.703(7) 2_655
P1A N21A 1.703(7) 3_665
P1A Cu2A 2.106(4) .
N11A C31A 1.302(11) .
N11A N21A 1.371(10) .
N21A C11A 1.376(11) .
C11A C21A 1.335(12) .
C11A H11A 0.9500 .
C21A C31A 1.426(12) .
C21A H21A 0.9500 .
C31A H31A 0.9500 .
Cu2A N12A 2.034(7) 3_665
Cu2A N12A 2.035(7) .
Cu2A N12A 2.035(7) 2_655
P2A N22A 1.701(7) .
P2A N22A 1.701(7) 2_655
P2A N22A 1.701(7) 3_665
P2A Cu1A 2.087(4) 1_554
N12A C32A 1.307(11) .
N12A N22A 1.378(10) .
N22A C12A 1.371(11) .
C12A C22A 1.343(12) .
C12A H12A 0.9500 .
C22A C32A 1.419(12) .
C22A H22A 0.9500 .
C32A H32A 0.9500 .
Cu1B N11B 2.046(10) 2_655
Cu1B N11B 2.046(10) 3_665
Cu1B N11B 2.046(10) .
Cu1B P2B 2.076(10) 1_554
P1B N21B 1.695(10) .
P1B N21B 1.695(10) 2_655
P1B N21B 1.695(10) 3_665
P1B Cu2B 2.097(10) .
N11B C31B 1.302(13) .
N11B N21B 1.374(11) .
N21B C11B 1.374(13) .
C11B C21B 1.334(14) .
C11B H11B 0.9500 .
C21B C31B 1.429(13) .
C21B H21B 0.9500 .
C31B H31B 0.9500 .
Cu2B N12B 2.047(10) 2_655
Cu2B N12B 2.047(10) 3_665
Cu2B N12B 2.047(10) .
P2B N22B 1.691(10) .
P2B N22B 1.691(10) 2_655
P2B N22B 1.691(10) 3_665
P2B Cu1B 2.076(10) 1_556
N12B C32B 1.305(13) .
N12B N22B 1.370(11) .
N22B C12B 1.374(13) .
C12B C22B 1.333(14) .
C12B H12B 0.9500 .
C22B C32B 1.427(13) .
C22B H22B 0.9500 .
C32B H32B 0.9500 .
Cu3 N13 2.034(5) 2
Cu3 N13 2.034(5) .
Cu3 N13 2.034(5) 3
Cu3 P3 2.081(2) 4
P3 N23 1.700(4) 3
P3 N23 1.700(4) 2
P3 N23 1.700(4) .
P3 Cu3 2.081(2) 4_554
N13 C33 1.307(7) .
N13 N23 1.380(6) .
N23 C13 1.373(7) .
C13 C23 1.344(8) .
C13 H13 0.9500 .
C23 C33 1.424(8) .
C23 H23 0.9500 .
C33 H33 0.9500 .
P4 F44 1.562(5) .
P4 F14 1.575(5) .
P4 F24 1.578(5) .
P4 F64 1.593(4) .
P4 F54 1.593(5) .
P4 F34 1.606(5) .
Cl15 C15 1.779(10) .
Cl25 C25 1.796(11) .
C15 C25 1.429(14) .
C15 H15A 0.9900 .
C15 H15B 0.9900 .
C25 H25A 0.9900 .
C25 H25B 0.9900 .
Cl16 C16 1.769(7) .
Cl26 C26 1.792(7) .
C16 C26 1.506(11) .
C16 H16A 0.9900 .
C16 H16B 0.9900 .
C26 H26A 0.9900 .
C26 H26B 0.9900 .
Cl17 C17A 1.807(14) .
Cl17 C17B 1.810(13) .
Cl27 C27A 1.806(13) .
Cl27 C27B 1.807(12) .
C17A C27A 1.357(19) .
C17A H17A 0.9900 .
C17A H17B 0.9900 .
C27A H27A 0.9900 .
C27A H27B 0.9900 .
C17B C27B 1.357(18) .
C17B H17C 0.9900 .
C17B H17D 0.9900 .
C27B H27C 0.9900 .
C27B H27D 0.9900 .

loop_
_geom_torsion_atom_site_label_1
_geom_torsion_atom_site_label_2
_geom_torsion_atom_site_label_3
_geom_torsion_atom_site_label_4
_geom_torsion
_geom_torsion_site_symmetry_1
C31A N11A N21A C11A 0.1(18) .
Cu1A N11A N21A C11A -177.5(13) .
C31A N11A N21A P1A -177.8(11) .
Cu1A N11A N21A P1A 4.6(11) .
N21A P1A N21A N11A 49.5(8) 2_655
N21A P1A N21A N11A -55.4(8) 3_665
Cu2A P1A N21A N11A 177.0(7) .
N21A P1A N21A C11A -128.1(17) 2_655
N21A P1A N21A C11A 127.0(17) 3_665
Cu2A P1A N21A C11A -0.6(16) .
N11A N21A C11A C21A 0(2) .
P1A N21A C11A C21A 178.4(11) .
N21A C11A C21A C31A -1(2) .
N21A N11A C31A C21A -0.6(18) .
Cu1A N11A C31A C21A 175.8(10) .
C11A C21A C31A N11A 1(2) .
C32A N12A N22A C12A 1.2(17) .
Cu2A N12A N22A C12A 178.5(12) .
C32A N12A N22A P2A -178.3(11) .
Cu2A N12A N22A P2A -1.0(13) .
N22A P2A N22A C12A -125.9(16) 2_655
N22A P2A N22A C12A 128.3(16) 3_665
Cu1A P2A N22A C12A 1.2(16) 1_554
N22A P2A N22A N12A 53.5(9) 2_655
N22A P2A N22A N12A -52.3(9) 3_665
Cu1A P2A N22A N12A -179.4(8) 1_554
N12A N22A C12A C22A 0(2) .
P2A N22A C12A C22A 179.0(11) .
N22A C12A C22A C32A 0(2) .
N22A N12A C32A C22A -1.5(17) .
Cu2A N12A C32A C22A -177.7(10) .
C12A C22A C32A N12A 1(2) .
C31B N11B N21B C11B -7(4) .
Cu1B N11B N21B C11B 178(3) .
C31B N11B N21B P1B 180(3) .
Cu1B N11B N21B P1B 4(3) .
N21B P1B N21B C11B 132(4) 2_655
N21B P1B N21B C11B -122(4) 3_665
Cu2B P1B N21B C11B 5(4) .
N21B P1B N21B N11B -56(2) 2_655
N21B P1B N21B N11B 50.4(19) 3_665
Cu2B P1B N21B N11B 177.4(19) .
N11B N21B C11B C21B 6(5) .
P1B N21B C11B C21B 180(2) .
N21B C11B C21B C31B -3(5) .
N21B N11B C31B C21B 4(5) .
Cu1B N11B C31B C21B 179(2) .
C11B C21B C31B N11B -1(5) .
C32B N12B N22B C12B 2(5) .
Cu2B N12B N22B C12B -174(3) .
C32B N12B N22B P2B -179(3) .
Cu2B N12B N22B P2B 5(3) .
N22B P2B N22B N12B -56.2(19) 2_655
N22B P2B N22B N12B 49(2) 3_665
Cu1B P2B N22B N12B 176.6(19) 1_556
N22B P2B N22B C12B 123(4) 2_655
N22B P2B N22B C12B -132(4) 3_665
Cu1B P2B N22B C12B -5(4) 1_556
N12B N22B C12B C22B -1(5) .
P2B N22B C12B C22B 180(3) .
N22B C12B C22B C32B 0(5) .
N22B N12B C32B C22B -2(5) .
Cu2B N12B C32B C22B 172(2) .
C12B C22B C32B N12B 1(6) .
C33 N13 N23 C13 -0.1(6) .
Cu3 N13 N23 C13 -179.3(4) .
C33 N13 N23 P3 -179.2(4) .
Cu3 N13 N23 P3 1.6(6) .
N23 P3 N23 C13 127.5(6) 3
N23 P3 N23 C13 -127.5(6) 2
Cu3 P3 N23 C13 0.0(5) 4_554
N23 P3 N23 N13 -53.5(4) 3
N23 P3 N23 N13 51.5(4) 2
Cu3 P3 N23 N13 179.0(4) 4_554
N13 N23 C13 C23 0.4(6) .
P3 N23 C13 C23 179.6(4) .
N23 C13 C23 C33 -0.6(7) .
N23 N13 C33 C23 -0.3(7) .
Cu3 N13 C33 C23 178.6(5) .
C13 C23 C33 N13 0.5(7) .
Cl15 C15 C25 Cl25 -70.1(11) .
Cl16 C16 C26 Cl26 -65.6(7) .
Cl17 C17A C27A Cl27 -176(2) .
Cl17 C17B C27B Cl27 -177.5(13) .
